data_4309232
loop_
_publ_author_name
'Thomas M. Klap\"otke'
'Burkhard Krumm'
'Heinrich N\"oth'
'Juan Carlos G\'alvez-Ruiz'
'Kurt Polborn'
'Ingo Schwab'
'Max Suter'

_publ_contact_author_address
;Department of Chemistry and Biochemistry
Ludwig-Maximilians University of Munich
Butenandtstr. 5 - 13 (Haus D) 
 D-81377 Munich, Germany
;
_publ_contact_author_email tmk@cup.uni-muenchen.de
_publ_contact_author_fax +4989218077492
_publ_contact_author_name 'T.M. Klap\"otke'
_publ_contact_author_phone +4989218077491
_publ_section_title
;
Kinetic and Donor Stabilization of Organotellurenyl Iodides and Azides
;
_journal_name_full 'Inorganic Chemistry'
_journal_page_first 5254
_journal_page_last 5265
_journal_paper_doi 10.1021/ic048219s
_journal_volume 44
_journal_year 2005
_chemical_formula_sum 'C36 H49 I N3 Te'
_chemical_formula_weight 778.28
_chemical_name_systematic '2,6-Bis(2,4,6-triisopropylphenyl)benzenetellurenyl azide'
_space_group_IT_number 57
_symmetry_cell_setting orthorhombic
_symmetry_Int_Tables_number 57
_symmetry_space_group_name_Hall '-P 2c 2b'
_symmetry_space_group_name_H-M 'P b c m'
_atom_sites_solution_hydrogens geom
_atom_sites_solution_primary direct
_atom_sites_solution_secondary difmap
_audit_creation_date 23-Nov-04
_audit_creation_method SHELXL-97
_cell_angle_alpha 90.00
_cell_angle_beta 90.00
_cell_angle_gamma 90.00
_cell_formula_units_Z 4
_cell_length_a 10.954(2)
_cell_length_b 12.060(2)
_cell_length_c 25.553(5)
_cell_measurement_reflns_used 5000
_cell_measurement_temperature 200(3)
_cell_measurement_theta_max 24.0
_cell_measurement_theta_min 1.6
_cell_volume 3375.7(11)
_computing_structure_refinement 'SHELXL-97 (Sheldrick, 1997)'
_computing_structure_solution 'SHELXS-97 (Sheldrick, 1990)'
_diffrn_ambient_temperature 200(3)
_diffrn_detector_area_resol_mean 9
_diffrn_measured_fraction_theta_full 0.996
_diffrn_measured_fraction_theta_max 0.996
_diffrn_measurement_device_type 'STOE IPDS'
_diffrn_measurement_method 'area detection'
_diffrn_orient_matrix_UB_11 -0.023248
_diffrn_orient_matrix_UB_12 -0.065005
_diffrn_orient_matrix_UB_13 0.059733
_diffrn_orient_matrix_UB_21 0.024944
_diffrn_orient_matrix_UB_22 0.048484
_diffrn_orient_matrix_UB_23 0.062472
_diffrn_orient_matrix_UB_31 -0.035966
_diffrn_orient_matrix_UB_32 0.015211
_diffrn_orient_matrix_UB_33 0.002556
_diffrn_radiation_collimation '0.5 mm collimator'
_diffrn_radiation_monochromator graphite
_diffrn_radiation_probe x-ray
_diffrn_radiation_type MoK\a
_diffrn_radiation_wavelength 0.71073
_diffrn_reflns_av_R_equivalents 0.0928
_diffrn_reflns_av_sigmaI/netI 0.0536
_diffrn_reflns_limit_h_max 12
_diffrn_reflns_limit_h_min -12
_diffrn_reflns_limit_k_max 13
_diffrn_reflns_limit_k_min -13
_diffrn_reflns_limit_l_max 29
_diffrn_reflns_limit_l_min -26
_diffrn_reflns_number 18450
_diffrn_reflns_theta_full 24.02
_diffrn_reflns_theta_max 24.02
_diffrn_reflns_theta_min 1.59
_diffrn_source 'fine-focus sealed tube'
_exptl_absorpt_coefficient_mu 0.908
_exptl_absorpt_correction_T_max 0.8420
_exptl_absorpt_correction_T_min 0.7655
_exptl_absorpt_correction_type numerical
_exptl_crystal_colour brown
_exptl_crystal_density_diffrn 1.282
_exptl_crystal_density_method 'not measured'
_exptl_crystal_description block
_exptl_crystal_F_000 1352
_exptl_crystal_size_max 0.43
_exptl_crystal_size_mid 0.31
_exptl_crystal_size_min 0.20
_refine_diff_density_max 0.689
_refine_diff_density_min -0.425
_refine_diff_density_rms 0.071
_refine_ls_extinction_method none
_refine_ls_goodness_of_fit_ref 0.999
_refine_ls_hydrogen_treatment mixed
_refine_ls_matrix_type full
_refine_ls_number_parameters 212
_refine_ls_number_reflns 2721
_refine_ls_number_restraints 18
_refine_ls_restrained_S_all 1.007
_refine_ls_R_factor_all 0.0618
_refine_ls_R_factor_gt 0.0419
_refine_ls_shift/su_max 0.006
_refine_ls_shift/su_mean 0.000
_refine_ls_structure_factor_coef Fsqd
_refine_ls_weighting_details 'calc w=1/[\s^2^(Fo^2^)+(0.0627P)^2^+0.0000P] where P=(Fo^2^+2Fc^2^)/3'
_refine_ls_weighting_scheme calc
_refine_ls_wR_factor_gt 0.1011
_refine_ls_wR_factor_ref 0.1072
_reflns_number_gt 2015
_reflns_number_total 2721
_reflns_threshold_expression >2sigma(I)
_cod_data_source_file ic048219ssi20041217_092105.cif
_cod_data_source_block i119c
_cod_original_cell_volume 3375.7(12)
_cod_database_code 4309232

loop_
_symmetry_equiv_pos_as_xyz
'x, y, z'
'-x, -y, z+1/2'
'-x, y+1/2, -z+1/2'
'x, -y+1/2, -z'
'-x, -y, -z'
'x, y, -z-1/2'
'x, -y-1/2, z-1/2'
'-x, y-1/2, z'

loop_
_atom_site_label
_atom_site_type_symbol
_atom_site_fract_x
_atom_site_fract_y
_atom_site_fract_z
_atom_site_U_iso_or_equiv
_atom_site_adp_type
_atom_site_occupancy
_atom_site_symmetry_multiplicity
_atom_site_calc_flag
_atom_site_refinement_flags
_atom_site_disorder_assembly
_atom_site_disorder_group
Te1 Te 0.8513(3) 0.02787(10) 0.75561(12) 0.0491(6) Uani 0.371(5) 1 d P . .
I1 I 0.7968(11) 0.0214(3) 0.7500 0.0403(16) Uani 0.258(10) 2 d SP . .
N1 N 0.7340(11) -0.0541(8) 0.7096(3) 0.060(3) Uani 0.371(5) 1 d PU . .
N2 N 0.6779(10) -0.1260(9) 0.7318(3) 0.067(3) Uani 0.371(5) 1 d PU . .
N3 N 0.6279(13) -0.1995(12) 0.7500 0.144(5) Uani 0.742(10) 2 d SPU . .
C1 C 0.7862(4) 0.1943(3) 0.7500 0.0200(9) Uani 1 2 d S . .
C2 C 0.7757(3) 0.2504(2) 0.79762(10) 0.0200(6) Uani 1 1 d . . .
C3 C 0.7578(3) 0.3630(2) 0.79663(11) 0.0246(7) Uani 1 1 d . . .
H3 H 0.7499 0.4012 0.8281 0.029 Uiso 1 1 calc R . .
C4 C 0.7513(4) 0.4213(4) 0.7500 0.0275(10) Uani 1 2 d S . .
H4 H 0.7427 0.4980 0.7500 0.033 Uiso 1 2 calc SR . .
C5 C 0.7792(3) 0.1908(2) 0.84933(10) 0.0207(6) Uani 1 1 d . . .
C6 C 0.6697(3) 0.1549(3) 0.87133(10) 0.0244(7) Uani 1 1 d . . .
C7 C 0.6748(3) 0.0985(3) 0.91925(12) 0.0289(8) Uani 1 1 d . . .
H7 H 0.6025 0.0733 0.9342 0.035 Uiso 1 1 calc R . .
C8 C 0.7831(3) 0.0790(2) 0.94498(11) 0.0266(7) Uani 1 1 d . . .
C9 C 0.8891(3) 0.1179(3) 0.92270(12) 0.0274(7) Uani 1 1 d . . .
H9 H 0.9626 0.1061 0.9401 0.033 Uiso 1 1 calc R . .
C10 C 0.8905(3) 0.1746(3) 0.87494(11) 0.0227(7) Uani 1 1 d . . .
C11 C 0.5470(3) 0.1766(3) 0.84645(12) 0.0349(8) Uani 1 1 d . . .
H11 H 0.5614 0.2114 0.8123 0.042 Uiso 1 1 calc R . .
C12 C 0.4717(4) 0.2570(4) 0.87929(17) 0.0571(11) Uani 1 1 d . . .
H12A H 0.3956 0.2717 0.8620 0.068 Uiso 1 1 calc R . .
H12B H 0.5159 0.3251 0.8836 0.068 Uiso 1 1 calc R . .
H12C H 0.4561 0.2248 0.9130 0.068 Uiso 1 1 calc R . .
C13 C 0.4740(4) 0.0713(4) 0.83724(19) 0.0650(12) Uani 1 1 d . . .
H13A H 0.4003 0.0890 0.8187 0.078 Uiso 1 1 calc R . .
H13B H 0.4539 0.0381 0.8703 0.078 Uiso 1 1 calc R . .
H13C H 0.5217 0.0203 0.8169 0.078 Uiso 1 1 calc R . .
C14 C 0.7848(3) 0.0200(3) 0.99760(12) 0.0364(8) Uani 1 1 d . . .
H14 H 0.8699 0.0041 1.0067 0.044 Uiso 1 1 calc R . .
C15 C 0.7157(5) -0.0882(3) 0.99626(15) 0.0605(12) Uani 1 1 d . . .
H15A H 0.7247 -0.1255 1.0292 0.073 Uiso 1 1 calc R . .
H15B H 0.7476 -0.1342 0.9688 0.073 Uiso 1 1 calc R . .
H15C H 0.6308 -0.0738 0.9899 0.073 Uiso 1 1 calc R . .
C16 C 0.7311(5) 0.0939(3) 1.03999(14) 0.0649(14) Uani 1 1 d . . .
H16A H 0.7802 0.1594 1.0435 0.078 Uiso 1 1 calc R . .
H16B H 0.7300 0.0544 1.0726 0.078 Uiso 1 1 calc R . .
H16C H 0.6494 0.1145 1.0306 0.078 Uiso 1 1 calc R . .
C17 C 1.0096(3) 0.2201(3) 0.85366(13) 0.0359(8) Uani 1 1 d . . .
H17 H 0.9938 0.2468 0.8181 0.043 Uiso 1 1 calc R . .
C18 C 1.1081(4) 0.1333(4) 0.8501(2) 0.0667(13) Uani 1 1 d . . .
H18A H 1.0797 0.0723 0.8293 0.080 Uiso 1 1 calc R . .
H18B H 1.1280 0.1074 0.8846 0.080 Uiso 1 1 calc R . .
H18C H 1.1795 0.1649 0.8342 0.080 Uiso 1 1 calc R . .
C19 C 1.0512(4) 0.3179(4) 0.8857(2) 0.0689(13) Uani 1 1 d . . .
H19A H 1.1263 0.3460 0.8717 0.083 Uiso 1 1 calc R . .
H19B H 1.0635 0.2951 0.9213 0.083 Uiso 1 1 calc R . .
H19C H 0.9901 0.3749 0.8845 0.083 Uiso 1 1 calc R . .

loop_
_atom_site_aniso_label
_atom_site_aniso_U_11
_atom_site_aniso_U_22
_atom_site_aniso_U_33
_atom_site_aniso_U_23
_atom_site_aniso_U_13
_atom_site_aniso_U_12
Te1 0.0604(10) 0.0237(3) 0.0633(13) 0.0071(6) -0.0421(12) 0.0044(5)
I1 0.072(4) 0.0277(9) 0.0214(15) 0.000 0.000 0.0077(16)
N1 0.096(8) 0.046(5) 0.037(5) 0.001(4) -0.005(5) -0.015(5)
N2 0.092(8) 0.068(6) 0.040(6) -0.007(4) -0.002(4) -0.034(6)
N3 0.197(11) 0.151(10) 0.084(7) 0.000 0.000 -0.114(9)
C1 0.026(2) 0.018(2) 0.017(2) 0.000 0.000 -0.0026(18)
C2 0.0206(16) 0.0251(16) 0.0142(14) 0.0027(11) 0.0002(12) -0.0018(13)
C3 0.0342(19) 0.0285(17) 0.0110(14) -0.0041(12) -0.0004(13) 0.0018(14)
C4 0.041(3) 0.021(2) 0.021(2) 0.000 0.000 0.005(2)
C5 0.0281(17) 0.0247(15) 0.0091(14) 0.0009(11) -0.0007(12) -0.0016(13)
C6 0.0264(18) 0.0320(17) 0.0148(14) 0.0032(12) -0.0007(12) -0.0037(14)
C7 0.0303(19) 0.0352(18) 0.0212(15) 0.0073(13) 0.0072(14) -0.0041(14)
C8 0.0370(19) 0.0272(16) 0.0155(14) 0.0030(12) -0.0015(14) 0.0044(15)
C9 0.0277(18) 0.0325(17) 0.0221(15) 0.0052(13) -0.0064(14) 0.0054(14)
C10 0.0247(17) 0.0248(15) 0.0186(14) 0.0012(12) 0.0023(12) 0.0029(13)
C11 0.0275(18) 0.051(2) 0.0258(17) 0.0115(15) -0.0025(14) -0.0080(16)
C12 0.039(2) 0.058(3) 0.075(3) -0.001(2) -0.012(2) 0.009(2)
C13 0.044(2) 0.066(3) 0.085(3) -0.009(2) -0.024(2) -0.007(2)
C14 0.047(2) 0.0398(19) 0.0219(16) 0.0143(14) -0.0022(16) 0.0036(18)
C15 0.113(4) 0.039(2) 0.029(2) 0.0136(16) 0.004(2) -0.006(2)
C16 0.131(4) 0.048(2) 0.0152(17) 0.0052(16) 0.000(2) 0.000(3)
C17 0.0242(17) 0.051(2) 0.0319(16) 0.0121(16) -0.0026(15) 0.0013(16)
C18 0.034(2) 0.081(3) 0.085(3) 0.004(3) 0.018(2) 0.008(2)
C19 0.054(3) 0.065(3) 0.087(3) -0.004(3) 0.009(3) -0.029(2)

loop_
_atom_type_symbol
_atom_type_description
_atom_type_scat_dispersion_real
_atom_type_scat_dispersion_imag
_atom_type_scat_source
C C 0.0033 0.0016 'International Tables Vol C Tables 4.2.6.8 and 6.1.1.4'
H H 0.0000 0.0000 'International Tables Vol C Tables 4.2.6.8 and 6.1.1.4'
N N 0.0061 0.0033 'International Tables Vol C Tables 4.2.6.8 and 6.1.1.4'
Te Te -0.5308 1.6751 'International Tables Vol C Tables 4.2.6.8 and 6.1.1.4'
I I -0.4742 1.8119 'International Tables Vol C Tables 4.2.6.8 and 6.1.1.4'

loop_
_exptl_crystal_face_index_h
_exptl_crystal_face_index_k
_exptl_crystal_face_index_l
_exptl_crystal_face_perp_dist
0 0 -1 0.1660
0 0 1 0.1510
-1 1 0 0.1480
1 -1 0 0.1580
-6 -8 3 0.0930
5 8 -2 0.1030
-2 -2 -9 0.1720
9 -3 2 0.1750
-9 4 -1 0.1650
4 6 7 0.1490
3 1 1 0.1560

loop_
_geom_angle_atom_site_label_1
_geom_angle_atom_site_label_2
_geom_angle_atom_site_label_3
_geom_angle
_geom_angle_site_symmetry_1
_geom_angle_site_symmetry_3
_geom_angle_publ_flag
Te1 Te1 I1 76.6(4) 6_557 . ?
Te1 Te1 N1 118.7(3) 6_557 6_557 ?
I1 Te1 N1 51.3(4) . 6_557 ?
Te1 Te1 N1 54.0(3) 6_557 . ?
I1 Te1 N1 35.3(5) . . ?
N1 Te1 N1 64.7(6) 6_557 . ?
Te1 Te1 C1 86.15(8) 6_557 . ?
I1 Te1 C1 77.3(4) . . ?
N1 Te1 C1 107.7(4) 6_557 . ?
N1 Te1 C1 102.2(3) . . ?
Te1 I1 Te1 26.8(7) 6_557 . ?
Te1 I1 N1 110.5(6) 6_557 . ?
Te1 I1 N1 131.3(8) . . ?
Te1 I1 N1 131.3(8) 6_557 6_557 ?
Te1 I1 N1 110.5(6) . 6_557 ?
N1 I1 N1 84.2(9) . 6_557 ?
Te1 I1 C1 85.9(5) 6_557 . ?
Te1 I1 C1 85.9(5) . . ?
N1 I1 C1 124.5(5) . . ?
N1 I1 C1 124.5(5) 6_557 . ?
Te1 I1 N2 127.5(5) 6_557 . ?
Te1 I1 N2 134.8(6) . . ?
N1 I1 N2 30.2(4) . . ?
N1 I1 N2 54.1(5) 6_557 . ?
C1 I1 N2 139.1(6) . . ?
Te1 I1 N2 134.8(6) 6_557 6_557 ?
Te1 I1 N2 127.5(5) . 6_557 ?
N1 I1 N2 54.1(5) . 6_557 ?
N1 I1 N2 30.2(4) 6_557 6_557 ?
C1 I1 N2 139.1(6) . 6_557 ?
N2 I1 N2 23.9(5) . 6_557 ?
N2 N1 I1 109.8(8) . . ?
N2 N1 N2 26.6(6) . 6_557 ?
I1 N1 N2 83.2(6) . 6_557 ?
N2 N1 Te1 120.9(8) . 6_557 ?
I1 N1 Te1 18.3(3) . 6_557 ?
N2 N1 Te1 95.3(5) 6_557 6_557 ?
N2 N1 Te1 114.0(7) . . ?
I1 N1 Te1 13.4(4) . . ?
N2 N1 Te1 88.2(5) 6_557 . ?
Te1 N1 Te1 7.21(15) 6_557 . ?
N2 N2 N3 65.9(5) 6_557 . ?
N2 N2 N1 118.1(6) 6_557 . ?
N3 N2 N1 174.8(13) . . ?
N2 N2 N1 35.3(4) 6_557 6_557 ?
N3 N2 N1 101.2(7) . 6_557 ?
N1 N2 N1 82.7(9) . 6_557 ?
N2 N2 I1 78.1(2) 6_557 . ?
N3 N2 I1 143.7(7) . . ?
N1 N2 I1 40.0(5) . . ?
N1 N2 I1 42.7(4) 6_557 . ?
N2 N3 N2 48.1(10) 6_557 . ?
C2 C1 C2 121.1(4) . 6_557 ?
C2 C1 I1 119.23(18) . . ?
C2 C1 I1 119.23(18) 6_557 . ?
C2 C1 Te1 115.1(2) . . ?
C2 C1 Te1 122.8(2) 6_557 . ?
I1 C1 Te1 16.8(2) . . ?
C2 C1 Te1 122.8(2) . 6_557 ?
C2 C1 Te1 115.1(2) 6_557 6_557 ?
I1 C1 Te1 16.8(2) . 6_557 ?
Te1 C1 Te1 7.70(16) . 6_557 ?
C3 C2 C1 118.4(3) . . ?
C3 C2 C5 119.5(2) . . ?
C1 C2 C5 122.1(3) . . ?
C2 C3 C4 121.7(3) . . ?
C3 C4 C3 118.7(4) 6_557 . ?
C6 C5 C10 121.3(2) . . ?
C6 C5 C2 118.7(3) . . ?
C10 C5 C2 120.0(3) . . ?
C5 C6 C7 117.9(3) . . ?
C5 C6 C11 122.9(2) . . ?
C7 C6 C11 119.2(3) . . ?
C8 C7 C6 122.3(3) . . ?
C9 C8 C7 118.1(3) . . ?
C9 C8 C14 121.0(3) . . ?
C7 C8 C14 120.9(3) . . ?
C8 C9 C10 122.5(3) . . ?
C5 C10 C9 117.8(3) . . ?
C5 C10 C17 122.1(3) . . ?
C9 C10 C17 120.0(3) . . ?
C6 C11 C13 112.9(3) . . ?
C6 C11 C12 111.1(3) . . ?
C13 C11 C12 109.4(3) . . ?
C15 C14 C8 112.2(3) . . ?
C15 C14 C16 109.2(3) . . ?
C8 C14 C16 110.5(3) . . ?
C18 C17 C19 111.1(3) . . ?
C18 C17 C10 112.7(3) . . ?
C19 C17 C10 110.4(3) . . ?

loop_
_geom_bond_atom_site_label_1
_geom_bond_atom_site_label_2
_geom_bond_distance
_geom_bond_site_symmetry_2
_geom_bond_publ_flag
Te1 Te1 0.287(6) 6_557 ?
Te1 I1 0.619(8) . ?
Te1 N1 1.849(10) 6_557 ?
Te1 N1 2.002(10) . ?
Te1 C1 2.134(4) . ?
I1 Te1 0.619(8) 6_557 ?
I1 N1 1.539(11) . ?
I1 N1 1.539(11) 6_557 ?
I1 C1 2.088(5) . ?
I1 N2 2.252(13) . ?
I1 N2 2.252(13) 6_557 ?
N1 N2 1.204(13) . ?
N1 N2 1.837(12) 6_557 ?
N1 Te1 1.849(10) 6_557 ?
N2 N2 0.932(17) 6_557 ?
N2 N3 1.142(13) . ?
N2 N1 1.837(12) 6_557 ?
N3 N2 1.142(13) 6_557 ?
C1 C2 1.397(3) . ?
C1 C2 1.397(3) 6_557 ?
C1 Te1 2.134(4) 6_557 ?
C2 C3 1.372(4) . ?
C2 C5 1.505(4) . ?
C3 C4 1.385(4) . ?
C4 C3 1.385(4) 6_557 ?
C5 C6 1.394(4) . ?
C5 C10 1.398(4) . ?
C6 C7 1.402(4) . ?
C6 C11 1.509(4) . ?
C7 C8 1.376(5) . ?
C8 C9 1.376(5) . ?
C8 C14 1.521(4) . ?
C9 C10 1.399(4) . ?
C10 C17 1.516(5) . ?
C11 C13 1.519(5) . ?
C11 C12 1.525(5) . ?
C14 C15 1.509(6) . ?
C14 C16 1.521(5) . ?
C17 C18 1.506(5) . ?
C17 C19 1.505(6) . ?

loop_
_geom_torsion_atom_site_label_1
_geom_torsion_atom_site_label_2
_geom_torsion_atom_site_label_3
_geom_torsion_atom_site_label_4
_geom_torsion
_geom_torsion_site_symmetry_1
_geom_torsion_site_symmetry_2
_geom_torsion_site_symmetry_3
_geom_torsion_site_symmetry_4
_geom_torsion_publ_flag
N1 Te1 I1 Te1 -145.6(5) 6_557 . . 6_557 ?
N1 Te1 I1 Te1 -44.9(6) . . . 6_557 ?
C1 Te1 I1 Te1 89.02(13) . . . 6_557 ?
Te1 Te1 I1 N1 44.9(6) 6_557 . . . ?
N1 Te1 I1 N1 -100.7(10) 6_557 . . . ?
C1 Te1 I1 N1 133.9(7) . . . . ?
Te1 Te1 I1 N1 145.6(5) 6_557 . . 6_557 ?
N1 Te1 I1 N1 100.7(10) . . . 6_557 ?
C1 Te1 I1 N1 -125.4(5) . . . 6_557 ?
Te1 Te1 I1 C1 -89.02(11) 6_557 . . . ?
N1 Te1 I1 C1 125.4(5) 6_557 . . . ?
N1 Te1 I1 C1 -133.9(7) . . . . ?
Te1 Te1 I1 N2 86.4(6) 6_557 . . . ?
N1 Te1 I1 N2 -59.2(7) 6_557 . . . ?
N1 Te1 I1 N2 41.5(6) . . . . ?
C1 Te1 I1 N2 175.4(6) . . . . ?
Te1 Te1 I1 N2 116.8(5) 6_557 . . 6_557 ?
N1 Te1 I1 N2 -28.8(5) 6_557 . . 6_557 ?
N1 Te1 I1 N2 71.9(8) . . . 6_557 ?
C1 Te1 I1 N2 -154.2(5) . . . 6_557 ?
Te1 I1 N1 N2 130.6(10) 6_557 . . . ?
Te1 I1 N1 N2 110.7(11) . . . . ?
N1 I1 N1 N2 -1.6(13) 6_557 . . . ?
C1 I1 N1 N2 -130.0(10) . . . . ?
N2 I1 N1 N2 -0.6(5) 6_557 . . . ?
Te1 I1 N1 N2 131.2(7) 6_557 . . 6_557 ?
Te1 I1 N1 N2 111.3(8) . . . 6_557 ?
N1 I1 N1 N2 -1.0(8) 6_557 . . 6_557 ?
C1 I1 N1 N2 -129.4(8) . . . 6_557 ?
N2 I1 N1 N2 0.6(5) . . . 6_557 ?
Te1 I1 N1 Te1 -19.8(7) . . . 6_557 ?
N1 I1 N1 Te1 -132.1(8) 6_557 . . 6_557 ?
C1 I1 N1 Te1 99.4(7) . . . 6_557 ?
N2 I1 N1 Te1 -130.6(10) . . . 6_557 ?
N2 I1 N1 Te1 -131.2(7) 6_557 . . 6_557 ?
Te1 I1 N1 Te1 19.8(7) 6_557 . . . ?
N1 I1 N1 Te1 -112.3(8) 6_557 . . . ?
C1 I1 N1 Te1 119.3(12) . . . . ?
N2 I1 N1 Te1 -110.7(11) . . . . ?
N2 I1 N1 Te1 -111.3(8) 6_557 . . . ?
Te1 Te1 N1 N2 163.5(11) 6_557 . . . ?
I1 Te1 N1 N2 -74.4(11) . . . . ?
N1 Te1 N1 N2 -16.5(11) 6_557 . . . ?
C1 Te1 N1 N2 -120.4(9) . . . . ?
Te1 Te1 N1 I1 -122.0(8) 6_557 . . . ?
N1 Te1 N1 I1 58.0(8) 6_557 . . . ?
C1 Te1 N1 I1 -46.0(7) . . . . ?
Te1 Te1 N1 N2 170.2(7) 6_557 . . 6_557 ?
I1 Te1 N1 N2 -67.7(8) . . . 6_557 ?
N1 Te1 N1 N2 -9.8(7) 6_557 . . 6_557 ?
C1 Te1 N1 N2 -113.7(5) . . . 6_557 ?
I1 Te1 N1 Te1 122.0(8) . . . 6_557 ?
N1 Te1 N1 Te1 180.000(4) 6_557 . . 6_557 ?
C1 Te1 N1 Te1 76.0(3) . . . 6_557 ?
I1 N1 N2 N2 1.3(11) . . . 6_557 ?
Te1 N1 N2 N2 17.4(12) 6_557 . . 6_557 ?
Te1 N1 N2 N2 15.1(10) . . . 6_557 ?
I1 N1 N2 N3 -138(15) . . . . ?
N2 N1 N2 N3 -140(16) 6_557 . . . ?
Te1 N1 N2 N3 -122(15) 6_557 . . . ?
Te1 N1 N2 N3 -125(15) . . . . ?
I1 N1 N2 N1 1.3(11) . . . 6_557 ?
N2 N1 N2 N1 0.000(3) 6_557 . . 6_557 ?
Te1 N1 N2 N1 17.4(12) 6_557 . . 6_557 ?
Te1 N1 N2 N1 15.1(10) . . . 6_557 ?
N2 N1 N2 I1 -1.3(11) 6_557 . . . ?
Te1 N1 N2 I1 16.1(4) 6_557 . . . ?
Te1 N1 N2 I1 13.7(3) . . . . ?
Te1 I1 N2 N2 117.4(6) 6_557 . . 6_557 ?
Te1 I1 N2 N2 82.9(6) . . . 6_557 ?
N1 I1 N2 N2 -178.8(10) . . . 6_557 ?
N1 I1 N2 N2 -0.7(6) 6_557 . . 6_557 ?
C1 I1 N2 N2 -104.1(5) . . . 6_557 ?
Te1 I1 N2 N3 110(2) 6_557 . . . ?
Te1 I1 N2 N3 76(2) . . . . ?
N1 I1 N2 N3 174(3) . . . . ?
N1 I1 N2 N3 -8(2) 6_557 . . . ?
C1 I1 N2 N3 -111(2) . . . . ?
N2 I1 N2 N3 -7(2) 6_557 . . . ?
Te1 I1 N2 N1 -63.8(11) 6_557 . . . ?
Te1 I1 N2 N1 -98.3(13) . . . . ?
N1 I1 N2 N1 178.1(16) 6_557 . . . ?
C1 I1 N2 N1 74.7(11) . . . . ?
N2 I1 N2 N1 178.8(10) 6_557 . . . ?
Te1 I1 N2 N1 118.2(9) 6_557 . . 6_557 ?
Te1 I1 N2 N1 83.6(8) . . . 6_557 ?
N1 I1 N2 N1 -178.1(16) . . . 6_557 ?
C1 I1 N2 N1 -103.4(8) . . . 6_557 ?
N2 I1 N2 N1 0.7(6) 6_557 . . 6_557 ?
N1 N2 N3 N2 141(15) . . . 6_557 ?
N1 N2 N3 N2 2.2(10) 6_557 . . 6_557 ?
I1 N2 N3 N2 7(2) . . . 6_557 ?
Te1 I1 C1 C2 -107.1(4) 6_557 . . . ?
Te1 I1 C1 C2 -80.2(6) . . . . ?
N1 I1 C1 C2 140.8(7) . . . . ?
N1 I1 C1 C2 31.9(10) 6_557 . . . ?
N2 I1 C1 C2 104.8(5) . . . . ?
N2 I1 C1 C2 67.9(7) 6_557 . . . ?
Te1 I1 C1 C2 80.2(6) 6_557 . . 6_557 ?
Te1 I1 C1 C2 107.1(4) . . . 6_557 ?
N1 I1 C1 C2 -31.9(10) . . . 6_557 ?
N1 I1 C1 C2 -140.8(7) 6_557 . . 6_557 ?
N2 I1 C1 C2 -67.9(7) . . . 6_557 ?
N2 I1 C1 C2 -104.8(5) 6_557 . . 6_557 ?
Te1 I1 C1 Te1 -26.8(7) 6_557 . . . ?
N1 I1 C1 Te1 -138.9(11) . . . . ?
N1 I1 C1 Te1 112.1(7) 6_557 . . . ?
N2 I1 C1 Te1 -175.0(7) . . . . ?
N2 I1 C1 Te1 148.2(4) 6_557 . . . ?
Te1 I1 C1 Te1 26.8(7) . . . 6_557 ?
N1 I1 C1 Te1 -112.1(7) . . . 6_557 ?
N1 I1 C1 Te1 138.9(11) 6_557 . . 6_557 ?
N2 I1 C1 Te1 -148.2(4) . . . 6_557 ?
N2 I1 C1 Te1 175.0(7) 6_557 . . 6_557 ?
Te1 Te1 C1 C2 -174.6(3) 6_557 . . . ?
I1 Te1 C1 C2 108.2(5) . . . . ?
N1 Te1 C1 C2 66.4(5) 6_557 . . . ?
N1 Te1 C1 C2 133.4(4) . . . . ?
Te1 Te1 C1 C2 -5.8(3) 6_557 . . 6_557 ?
I1 Te1 C1 C2 -82.9(5) . . . 6_557 ?
N1 Te1 C1 C2 -124.7(4) 6_557 . . 6_557 ?
N1 Te1 C1 C2 -57.7(5) . . . 6_557 ?
Te1 Te1 C1 I1 77.1(4) 6_557 . . . ?
N1 Te1 C1 I1 -41.8(4) 6_557 . . . ?
N1 Te1 C1 I1 25.2(5) . . . . ?
I1 Te1 C1 Te1 -77.1(4) . . . 6_557 ?
N1 Te1 C1 Te1 -119.0(3) 6_557 . . 6_557 ?
N1 Te1 C1 Te1 -51.9(3) . . . 6_557 ?
C2 C1 C2 C3 -1.6(6) 6_557 . . . ?
I1 C1 C2 C3 -174.2(4) . . . . ?
Te1 C1 C2 C3 167.5(3) . . . . ?
Te1 C1 C2 C3 166.6(3) 6_557 . . . ?
C2 C1 C2 C5 176.3(2) 6_557 . . . ?
I1 C1 C2 C5 3.7(6) . . . . ?
Te1 C1 C2 C5 -14.6(4) . . . . ?
Te1 C1 C2 C5 -15.5(5) 6_557 . . . ?
C1 C2 C3 C4 -0.6(5) . . . . ?
C5 C2 C3 C4 -178.6(3) . . . . ?
C2 C3 C4 C3 2.8(7) . . . 6_557 ?
C3 C2 C5 C6 86.6(4) . . . . ?
C1 C2 C5 C6 -91.3(4) . . . . ?
C3 C2 C5 C10 -91.9(4) . . . . ?
C1 C2 C5 C10 90.2(4) . . . . ?
C10 C5 C6 C7 -2.2(4) . . . . ?
C2 C5 C6 C7 179.3(3) . . . . ?
C10 C5 C6 C11 176.4(3) . . . . ?
C2 C5 C6 C11 -2.1(4) . . . . ?
C5 C6 C7 C8 0.8(5) . . . . ?
C11 C6 C7 C8 -177.9(3) . . . . ?
C6 C7 C8 C9 0.8(5) . . . . ?
C6 C7 C8 C14 178.4(3) . . . . ?
C7 C8 C9 C10 -0.9(5) . . . . ?
C14 C8 C9 C10 -178.6(3) . . . . ?
C6 C5 C10 C9 2.0(4) . . . . ?
C2 C5 C10 C9 -179.5(3) . . . . ?
C6 C5 C10 C17 -175.5(3) . . . . ?
C2 C5 C10 C17 3.0(4) . . . . ?
C8 C9 C10 C5 -0.4(4) . . . . ?
C8 C9 C10 C17 177.2(3) . . . . ?
C5 C6 C11 C13 124.6(4) . . . . ?
C7 C6 C11 C13 -56.9(4) . . . . ?
C5 C6 C11 C12 -112.1(4) . . . . ?
C7 C6 C11 C12 66.4(4) . . . . ?
C9 C8 C14 C15 -130.4(4) . . . . ?
C7 C8 C14 C15 52.0(5) . . . . ?
C9 C8 C14 C16 107.4(4) . . . . ?
C7 C8 C14 C16 -70.2(4) . . . . ?
C5 C10 C17 C18 -128.8(4) . . . . ?
C9 C10 C17 C18 53.8(4) . . . . ?
C5 C10 C17 C19 106.3(4) . . . . ?
C9 C10 C17 C19 -71.2(4) . . . . ?
